data_1540036
loop_
_publ_author_name
'Nakatake, Daiki'
'Yokote, Yuki'
'Matsushima, Yoshimasa'
'Yazaki, Ryo'
'Ohshima, Takashi'

_publ_section_title
;
 A highly stable but highly reactive zinc catalyst for transesterification
 supported by a bis(imidazole) ligand
;
_journal_issue 6
_journal_name_full 'Green Chem.'
_journal_page_first 1524
_journal_paper_doi 10.1039/C5GC02056E
_journal_volume 18
_journal_year 2016
_chemical_formula_moiety 'C18 H14 F6 N4 O4 Zn'
_chemical_formula_sum 'C18 H14 F6 N4 O4 Zn'
_chemical_formula_weight 529.70
_space_group_crystal_system triclinic
_space_group_IT_number 2
_space_group_name_Hall '-P 1'
_space_group_name_H-M_alt 'P -1'
_symmetry_space_group_name_Hall '-P 1'
_symmetry_space_group_name_H-M 'P -1'
_atom_sites_solution_hydrogens geom
_atom_sites_solution_primary direct
_atom_sites_solution_secondary difmap
_audit_update_record
;
2015-09-01 deposited with the CCDC.
2015-10-14 downloaded from the CCDC.
;
_cell_angle_alpha 98.8150(10)
_cell_angle_beta 107.9530(10)
_cell_angle_gamma 112.9440(10)
_cell_formula_units_Z 2
_cell_length_a 9.7675(12)
_cell_length_b 11.2620(14)
_cell_length_c 11.5760(14)
_cell_measurement_temperature 296
_cell_volume 1059.8(2)
_computing_cell_refinement Unknown
_computing_data_collection Unknown
_computing_data_reduction Unknown
_computing_molecular_graphics 'CrystalStructure 4.1'
_computing_publication_material 'CrystalStructure 4.1 (Rigaku, 2014)'
_computing_structure_refinement 'SHELXL97 (Sheldrick, 2008)'
_computing_structure_solution 'SIR92 (Altomare, et al., 1994)'
_diffrn_ambient_temperature 296
_diffrn_measured_fraction_theta_full 0.974
_diffrn_measured_fraction_theta_max 0.950
_diffrn_measurement_device_type 'Unknown CCD'
_diffrn_measurement_method \w
_diffrn_radiation_type 'Mo K\a'
_diffrn_radiation_wavelength 0.71075
_diffrn_reflns_av_R_equivalents 0.0161
_diffrn_reflns_Laue_measured_fraction_full 0.974
_diffrn_reflns_Laue_measured_fraction_max 0.950
_diffrn_reflns_limit_h_max 12
_diffrn_reflns_limit_h_min -12
_diffrn_reflns_limit_k_max 14
_diffrn_reflns_limit_k_min -10
_diffrn_reflns_limit_l_max 14
_diffrn_reflns_limit_l_min -9
_diffrn_reflns_number 5781
_diffrn_reflns_point_group_measured_fraction_full 0.974
_diffrn_reflns_point_group_measured_fraction_max 0.950
_diffrn_reflns_theta_full 25.242
_diffrn_reflns_theta_max 26.995
_diffrn_reflns_theta_min 1.947
_diffrn_standards_number 0
_exptl_absorpt_coefficient_mu 1.244
_exptl_absorpt_correction_type none
_exptl_crystal_colour colorless
_exptl_crystal_density_diffrn 1.660
_exptl_crystal_density_method 'not measured'
_exptl_crystal_description needle
_exptl_crystal_F_000 532.00
_exptl_crystal_size_max 0.400
_exptl_crystal_size_mid 0.300
_exptl_crystal_size_min 0.300
_refine_diff_density_max 0.45
_refine_diff_density_min -0.26
_refine_ls_extinction_method none
_refine_ls_goodness_of_fit_ref 1.066
_refine_ls_hydrogen_treatment refxyz
_refine_ls_number_parameters 354
_refine_ls_number_reflns 4392
_refine_ls_number_restraints 0
_refine_ls_R_factor_all 0.0269
_refine_ls_R_factor_gt 0.0256
_refine_ls_shift/su_max 0.001
_refine_ls_structure_factor_coef Fsqd
_refine_ls_weighting_details 'w = 1/[\s^2^(Fo^2^)+(0.0320P)^2^+0.6236P] where P=(Fo^2^+2Fc^2^)/3'
_refine_ls_weighting_scheme calc
_refine_ls_wR_factor_gt 0.0663
_refine_ls_wR_factor_ref 0.0681
_reflns_number_gt 4175
_reflns_number_total 4392
_reflns_threshold_expression F^2^>2.0\s(F^2^)
_cod_data_source_file c5gc02056e3.cif
_cod_data_source_block ykt180_0m_1
_cod_depositor_comments 'Adding full bibliography for 1540034--1540036.cif.'
_cod_database_code 1540036

loop_
_symmetry_equiv_pos_site_id
_space_group_symop_operation_xyz
1 +X,+Y,+Z
2 -X,-Y,-Z

loop_
_atom_site_label
_atom_site_type_symbol
_atom_site_fract_x
_atom_site_fract_y
_atom_site_fract_z
_atom_site_U_iso_or_equiv
_atom_site_adp_type
_atom_site_occupancy
_atom_site_site_symmetry_multiplicity
_atom_site_calc_flag
Zn1 Zn 0.15673(2) 0.16545(2) 0.37652(2) 0.01747(7) Uani 1 2 d
F2 F -0.18731(14) 0.18203(12) 0.57174(11) 0.0348(3) Uani 1 2 d
F3 F -0.26029(14) 0.25192(13) 0.41247(11) 0.0353(3) Uani 1 2 d
F4 F 0.09433(14) -0.27827(11) 0.13319(12) 0.0349(3) Uani 1 2 d
F5 F -0.11584(14) -0.28870(11) 0.16184(13) 0.0401(3) Uani 1 2 d
F7 F -0.10122(16) 0.39498(13) 0.59997(13) 0.0459(3) Uani 1 2 d
F9 F -0.07086(17) -0.22893(13) 0.00400(11) 0.0470(3) Uani 1 2 d
O6 O 0.24130(14) -0.00558(12) 0.22273(12) 0.0229(2) Uani 1 2 d
O8 O 0.01788(14) -0.02009(12) 0.24963(11) 0.0214(2) Uani 1 2 d
O10 O -0.02318(14) 0.18540(12) 0.40355(11) 0.0227(2) Uani 1 2 d
O11 O 0.14796(17) 0.37851(15) 0.56510(14) 0.0417(4) Uani 1 2 d
N12 N 0.37737(17) 0.08989(13) -0.29696(13) 0.0195(3) Uani 1 2 d
N13 N 0.28330(17) 0.30989(14) 0.31916(14) 0.0214(3) Uani 1 2 d
N15 N 0.43623(18) 0.42644(14) 0.23140(13) 0.0222(3) Uani 1 2 d
N34 N 0.29502(16) 0.14206(14) -0.47144(13) 0.0192(3) Uani 1 2 d
C16 C 0.3688(2) 0.30719(17) 0.25085(16) 0.0222(3) Uani 1 2 d
C17 C 0.4399(2) 0.13943(18) -0.45510(16) 0.0226(3) Uani 1 2 d
C18 C 0.5006(2) 0.15912(16) -0.06059(15) 0.0195(3) Uani 1 2 d
C19 C 0.0145(2) 0.28572(17) 0.49558(16) 0.0219(3) Uani 1 2 d
C20 C 0.7665(2) 0.2738(2) 0.11204(18) 0.0290(4) Uani 1 2 d
C21 C 0.4626(2) 0.25526(17) -0.00752(17) 0.0225(3) Uani 1 2 d
C22 C 0.26122(19) 0.11134(16) -0.37403(15) 0.0192(3) Uani 1 2 d
C23 C -0.1345(2) 0.28031(18) 0.51957(17) 0.0244(3) Uani 1 2 d
C24 C 0.09933(19) -0.06604(16) 0.20795(15) 0.0190(3) Uani 1 2 d
C25 C 0.6534(2) 0.16919(17) -0.00056(16) 0.0234(3) Uani 1 2 d
C26 C 0.3775(2) 0.04685(17) -0.18302(16) 0.0237(3) Uani 1 2 d
C27 C 0.4920(2) 0.10753(17) -0.34718(16) 0.0222(3) Uani 1 2 d
C28 C 0.5756(2) 0.36036(17) 0.10463(17) 0.0247(3) Uani 1 2 d
C29 C 0.7279(2) 0.36871(18) 0.16471(17) 0.0285(4) Uani 1 2 d
C30 C 0.5366(3) 0.46817(19) 0.1588(2) 0.0344(5) Uani 1 2 d
C31 C 0.0012(2) -0.21751(18) 0.12621(17) 0.0261(4) Uani 1 2 d
C32 C 0.2981(3) 0.4390(2) 0.3450(3) 0.0445(6) Uani 1 2 d
C33 C 0.3908(3) 0.5108(2) 0.2903(2) 0.0420(5) Uani 1 2 d
H14 H 0.379(3) 0.235(2) 0.221(2) 0.027(5) Uiso 1 2 d
H35 H 0.424(4) 0.596(3) 0.292(3) 0.066(9) Uiso 1 2 d
H36 H 0.248(4) 0.461(3) 0.397(3) 0.063(8) Uiso 1 2 d
H37 H 0.635(4) 0.549(3) 0.212(3) 0.062(8) Uiso 1 2 d
H38 H 0.476(3) 0.494(2) 0.087(2) 0.041(6) Uiso 1 2 d
H39 H 0.355(3) 0.249(2) -0.048(2) 0.029(5) Uiso 1 2 d
H40 H 0.678(3) 0.099(2) -0.038(2) 0.030(5) Uiso 1 2 d
H41 H 0.806(3) 0.437(2) 0.242(2) 0.040(6) Uiso 1 2 d
H42 H 0.582(3) 0.099(2) -0.307(2) 0.030(5) Uiso 1 2 d
H43 H 0.486(3) 0.156(2) -0.518(2) 0.031(6) Uiso 1 2 d
H44 H 0.170(2) 0.1037(19) -0.3613(18) 0.019(5) Uiso 1 2 d
H45 H 0.271(3) 0.020(2) -0.185(2) 0.030(5) Uiso 1 2 d
H46 H 0.399(3) -0.029(2) -0.186(2) 0.030(5) Uiso 1 2 d
H47 H 0.873(3) 0.281(2) 0.155(2) 0.026(5) Uiso 1 2 d

loop_
_atom_site_aniso_label
_atom_site_aniso_U_11
_atom_site_aniso_U_22
_atom_site_aniso_U_33
_atom_site_aniso_U_12
_atom_site_aniso_U_13
_atom_site_aniso_U_23
Zn1 0.01873(10) 0.02029(10) 0.01770(10) 0.01075(8) 0.01046(8) 0.00598(7)
F2 0.0349(6) 0.0456(7) 0.0392(6) 0.0217(5) 0.0259(5) 0.0217(5)
F3 0.0334(6) 0.0532(7) 0.0307(6) 0.0293(6) 0.0146(5) 0.0143(5)
F4 0.0346(6) 0.0241(5) 0.0506(7) 0.0176(5) 0.0211(5) 0.0043(5)
F5 0.0306(6) 0.0239(5) 0.0659(8) 0.0089(5) 0.0274(6) 0.0083(5)
F7 0.0448(7) 0.0379(7) 0.0545(8) 0.0245(6) 0.0231(6) -0.0075(6)
F9 0.0540(8) 0.0396(7) 0.0259(6) 0.0188(6) 0.0001(6) -0.0043(5)
O6 0.0227(6) 0.0230(6) 0.0276(6) 0.0126(5) 0.0136(5) 0.0074(5)
O8 0.0224(6) 0.0235(6) 0.0221(6) 0.0136(5) 0.0113(5) 0.0036(5)
O10 0.0220(6) 0.0225(6) 0.0251(6) 0.0120(5) 0.0119(5) 0.0016(5)
O11 0.0303(7) 0.0373(8) 0.0405(8) 0.0031(6) 0.0206(7) -0.0103(6)
N12 0.0223(7) 0.0187(6) 0.0161(6) 0.0086(5) 0.0080(5) 0.0040(5)
N13 0.0252(7) 0.0198(7) 0.0244(7) 0.0123(6) 0.0141(6) 0.0068(6)
N15 0.0290(7) 0.0178(6) 0.0220(7) 0.0098(6) 0.0149(6) 0.0050(5)
N34 0.0194(6) 0.0227(7) 0.0183(6) 0.0109(6) 0.0102(5) 0.0056(5)
C16 0.0317(9) 0.0198(8) 0.0218(8) 0.0147(7) 0.0153(7) 0.0071(6)
C17 0.0209(8) 0.0295(9) 0.0198(8) 0.0130(7) 0.0110(7) 0.0047(7)
C18 0.0243(8) 0.0192(7) 0.0171(7) 0.0090(6) 0.0115(6) 0.0075(6)
C19 0.0247(8) 0.0214(8) 0.0237(8) 0.0116(7) 0.0141(7) 0.0064(7)
C20 0.0249(9) 0.0337(10) 0.0248(9) 0.0119(8) 0.0083(7) 0.0086(7)
C21 0.0244(8) 0.0227(8) 0.0262(8) 0.0113(7) 0.0149(7) 0.0115(7)
C22 0.0190(7) 0.0194(7) 0.0191(7) 0.0086(6) 0.0092(6) 0.0033(6)
C23 0.0283(9) 0.0251(8) 0.0250(8) 0.0159(7) 0.0142(7) 0.0044(7)
C24 0.0223(8) 0.0220(8) 0.0160(7) 0.0130(7) 0.0081(6) 0.0063(6)
C25 0.0283(9) 0.0253(8) 0.0221(8) 0.0145(7) 0.0138(7) 0.0083(7)
C26 0.0287(9) 0.0205(8) 0.0190(8) 0.0085(7) 0.0092(7) 0.0077(7)
C27 0.0207(8) 0.0259(8) 0.0213(8) 0.0130(7) 0.0086(7) 0.0041(7)
C28 0.0366(9) 0.0192(8) 0.0257(8) 0.0115(7) 0.0224(8) 0.0094(7)
C29 0.0341(10) 0.0237(8) 0.0183(8) 0.0055(8) 0.0111(7) 0.0028(7)
C30 0.0578(13) 0.0211(9) 0.0411(11) 0.0181(9) 0.0389(11) 0.0138(8)
C31 0.0240(8) 0.0243(8) 0.0287(9) 0.0118(7) 0.0111(7) 0.0024(7)
C32 0.0664(15) 0.0265(10) 0.0714(16) 0.0285(10) 0.0553(14) 0.0187(10)
C33 0.0625(14) 0.0205(9) 0.0654(15) 0.0230(10) 0.0477(13) 0.0161(9)

loop_
_atom_type_symbol
_atom_type_description
_atom_type_scat_dispersion_real
_atom_type_scat_dispersion_imag
_atom_type_scat_source
C C 0.0033 0.0016
;
International Tables for Crystallography
(Vol. C, Tables 4.2.6.8 and 6.1.1.4)
;
H H 0.0000 0.0000
;
International Tables for Crystallography
(Vol. C, Table 6.1.1.4)
;
N N 0.0061 0.0033
;
International Tables for Crystallography
(Vol. C, Tables 4.2.6.8 and 6.1.1.4)
;
O O 0.0106 0.0060
;
International Tables for Crystallography
(Vol. C, Tables 4.2.6.8 and 6.1.1.4)
;
F F 0.0171 0.0103
;
International Tables for Crystallography
(Vol. C, Tables 4.2.6.8 and 6.1.1.4)
;
Zn Zn 0.2839 1.4301
;
International Tables for Crystallography
(Vol. C, Tables 4.2.6.8 and 6.1.1.4)
;

loop_
_geom_angle_atom_site_label_1
_geom_angle_atom_site_label_2
_geom_angle_atom_site_label_3
_geom_angle
_geom_angle_publ_flag
_geom_angle_site_symmetry_1
_geom_angle_site_symmetry_3
O8 Zn1 O10 95.45(5) yes . .
O8 Zn1 N13 117.19(6) yes . .
O8 Zn1 N34 105.42(6) yes . 1_556
O10 Zn1 N13 113.47(7) yes . .
O10 Zn1 N34 111.11(7) yes . 1_556
N13 Zn1 N34 112.79(6) yes . 1_556
Zn1 O8 C24 112.56(9) yes . .
Zn1 O10 C19 117.00(11) yes . .
C22 N12 C26 126.07(18) yes . .
C22 N12 C27 107.92(16) yes . .
C26 N12 C27 125.91(17) yes . .
Zn1 N13 C16 129.62(14) yes . .
Zn1 N13 C32 124.58(18) yes . .
C16 N13 C32 105.80(19) yes . .
C16 N15 C30 130.0(2) yes . .
C16 N15 C33 107.19(19) yes . .
C30 N15 C33 122.81(18) yes . .
Zn1 N34 C17 125.21(13) yes 1_554 .
Zn1 N34 C22 128.11(14) yes 1_554 .
C17 N34 C22 106.29(16) yes . .
N13 C16 N15 111.21(19) yes . .
N34 C17 C27 109.09(18) yes . .
C21 C18 C25 119.34(13) yes . .
C21 C18 C26 119.99(17) yes . .
C25 C18 C26 120.66(19) yes . .
O10 C19 O11 128.8(2) yes . .
O10 C19 C23 112.47(12) yes . .
O11 C19 C23 118.74(18) yes . .
C25 C20 C29 120.31(19) yes . .
C18 C21 C28 120.69(19) yes . .
N12 C22 N34 110.49(18) yes . .
F2 C23 F3 106.31(13) yes . .
F2 C23 F7 106.59(17) yes . .
F2 C23 C19 110.12(18) yes . .
F3 C23 F7 107.73(19) yes . .
F3 C23 C19 112.96(17) yes . .
F7 C23 C19 112.73(13) yes . .
O6 C24 O8 128.36(15) yes . .
O6 C24 C31 117.61(19) yes . .
O8 C24 C31 114.01(14) yes . .
C18 C25 C20 120.1(2) yes . .
N12 C26 C18 112.37(14) yes . .
N12 C27 C17 106.21(18) yes . .
C21 C28 C29 119.5(2) yes . .
C21 C28 C30 120.5(2) yes . .
C29 C28 C30 119.93(15) yes . .
C20 C29 C28 120.03(14) yes . .
N15 C30 C28 113.92(18) yes . .
F4 C31 F5 106.75(17) yes . .
F4 C31 F9 107.83(18) yes . .
F4 C31 C24 112.29(13) yes . .
F5 C31 F9 107.22(14) yes . .
F5 C31 C24 112.50(17) yes . .
F9 C31 C24 110.00(17) yes . .
N13 C32 C33 109.1(3) yes . .
N15 C33 C32 106.7(2) yes . .
N13 C16 H14 124.4(16) no . .
N15 C16 H14 124.4(17) no . .
N34 C17 H43 120.4(15) no . .
C27 C17 H43 130.4(16) no . .
C25 C20 H47 120.9(13) no . .
C29 C20 H47 118.7(13) no . .
C18 C21 H39 120.6(13) no . .
C28 C21 H39 118.7(13) no . .
N12 C22 H44 124.3(14) no . .
N34 C22 H44 125.2(14) no . .
C18 C25 H40 118.7(11) no . .
C20 C25 H40 121.1(11) no . .
N12 C26 H45 106.8(15) no . .
N12 C26 H46 110.3(15) no . .
C18 C26 H45 109.3(13) no . .
C18 C26 H46 109.0(11) no . .
H45 C26 H46 109(2) no . .
N12 C27 H42 121.2(17) no . .
C17 C27 H42 132.5(17) no . .
C20 C29 H41 118(2) no . .
C28 C29 H41 122(2) no . .
N15 C30 H37 109(2) no . .
N15 C30 H38 107.0(18) no . .
C28 C30 H37 110(3) no . .
C28 C30 H38 110.4(17) no . .
H37 C30 H38 106(3) no . .
N13 C32 H36 118(2) no . .
C33 C32 H36 133(2) no . .
N15 C33 H35 123(3) no . .
C32 C33 H35 130(3) no . .

loop_
_geom_bond_atom_site_label_1
_geom_bond_atom_site_label_2
_geom_bond_distance
_geom_bond_publ_flag
_geom_bond_site_symmetry_2
Zn1 O8 1.9962(11) yes .
Zn1 O10 1.9651(16) yes .
Zn1 N13 1.9709(16) yes .
Zn1 N34 1.9863(15) yes 1_556
F2 C23 1.345(2) yes .
F3 C23 1.335(2) yes .
F4 C31 1.327(3) yes .
F5 C31 1.340(3) yes .
F7 C23 1.326(2) yes .
F9 C31 1.332(2) yes .
O6 C24 1.224(2) yes .
O8 C24 1.271(3) yes .
O10 C19 1.270(2) yes .
O11 C19 1.2134(17) yes .
N12 C22 1.341(2) yes .
N12 C26 1.473(3) yes .
N12 C27 1.376(3) yes .
N13 C16 1.320(3) yes .
N13 C32 1.379(3) yes .
N15 C16 1.335(2) yes .
N15 C30 1.469(3) yes .
N15 C33 1.372(4) yes .
N34 C17 1.381(3) yes .
N34 C22 1.327(3) yes .
C17 C27 1.355(3) yes .
C18 C21 1.392(3) yes .
C18 C25 1.388(3) yes .
C18 C26 1.5061(18) yes .
C19 C23 1.544(3) yes .
C20 C25 1.391(2) yes .
C20 C29 1.383(4) yes .
C21 C28 1.390(2) yes .
C24 C31 1.548(2) yes .
C28 C29 1.392(3) yes .
C28 C30 1.512(4) yes .
C32 C33 1.346(4) yes .
C16 H14 0.88(3) no .
C17 H43 0.97(3) no .
C20 H47 0.97(2) no .
C21 H39 0.98(3) no .
C22 H44 0.93(3) no .
C25 H40 0.99(3) no .
C26 H45 0.96(3) no .
C26 H46 0.96(3) no .
C27 H42 0.91(3) no .
C29 H41 0.94(2) no .
C30 H37 0.95(2) no .
C30 H38 1.01(3) no .
C32 H36 0.94(4) no .
C33 H35 0.88(4) no .

loop_
_geom_contact_atom_site_label_1
_geom_contact_atom_site_label_2
_geom_contact_distance
_geom_contact_publ_flag
_geom_contact_site_symmetry_2
Zn1 O6 2.9424(16) no .
Zn1 O11 3.0332(18) no .
F2 F4 3.1388(19) no 2_556
F2 F5 3.1912(16) no 2_556
F2 O6 3.361(2) no 2_556
F2 O8 3.426(2) no 2_556
F2 O10 2.874(2) no .
F2 O11 3.191(2) no .
F2 N12 3.4473(17) no 2_555
F2 N34 3.276(2) no 2_555
F2 C17 3.388(3) no 1_456
F2 C17 3.2405(19) no 2_555
F2 C22 3.388(2) no 2_555
F2 C24 3.081(2) no 2_556
F2 C27 3.377(3) no 1_456
F2 C27 3.3637(16) no 2_555
F2 C31 3.283(2) no 2_556
F3 O10 2.723(2) no .
F3 O11 3.3923(19) no .
F3 N12 3.459(2) no 2_555
F3 C26 3.474(2) no 2_555
F3 C27 3.598(2) no 2_555
F3 C29 3.323(3) no 1_455
F4 F7 3.530(2) no 2_556
F4 O6 2.6900(16) no .
F4 O8 3.456(2) no .
F4 C20 3.504(3) no 2_655
F4 C25 3.239(3) no 2_655
F4 C27 3.5317(19) no 2_655
F5 F7 3.594(2) no 2_556
F5 O6 3.4577(16) no .
F5 O8 2.6550(17) no .
F5 O11 3.529(2) no 2_556
F5 C21 3.504(3) no 2_555
F5 C29 3.563(2) no 1_445
F5 C30 3.416(3) no 1_445
F7 O10 3.485(2) no .
F7 O11 2.656(3) no .
F7 O11 3.497(2) no 2_566
F7 C29 3.4481(18) no 2_666
F7 C32 3.285(4) no 2_566
F9 O6 3.0568(13) no .
F9 O8 3.0347(18) no .
F9 N13 3.4388(19) no 2_555
F9 N15 3.3268(16) no 2_555
F9 C16 3.140(2) no 2_555
O6 N13 3.377(2) no .
O6 N34 3.456(2) no 1_556
O6 C16 3.169(2) no .
O6 C17 3.397(2) no 1_556
O6 C25 3.567(3) no 2_655
O6 C27 3.272(3) no 2_655
O8 C22 3.354(2) no 2_555
O8 C26 3.575(3) no 2_555
O10 N12 3.3070(16) no 2_555
O10 C22 3.129(2) no 2_555
O10 C26 3.2838(16) no 2_555
O11 N13 3.591(3) no .
O11 N15 3.5256(18) no 2_666
O11 N34 3.514(3) no 1_556
O11 C29 3.406(2) no 2_666
O11 C30 3.283(2) no 2_666
O11 C32 3.341(4) no .
N12 C21 3.248(2) no .
N12 C25 3.364(2) no .
N15 C21 3.259(3) no .
N15 C29 3.432(3) no .
N34 C24 3.520(2) no 1_554
C16 C21 3.420(3) no .
C16 C28 2.963(3) no .
C17 C33 3.545(3) no 2_665
C18 C22 3.480(2) no .
C18 C27 3.248(3) no .
C18 C29 2.7856(19) no .
C20 C21 2.768(3) no .
C25 C26 3.455(3) no 2_655
C25 C28 2.782(3) no .
C30 C32 3.591(5) no .
Zn1 H14 3.18(3) no .
Zn1 H36 3.04(3) no .
Zn1 H43 3.12(3) no 1_556
Zn1 H44 3.19(2) no 1_556
Zn1 H44 3.37(2) no 2_555
Zn1 H45 3.58(2) no 2_555
F2 H42 2.93(3) no 1_456
F2 H43 2.91(3) no 1_456
F2 H43 3.59(2) no 2_555
F3 H14 3.45(2) no 1_455
F3 H36 3.56(4) no 2_566
F3 H41 3.11(3) no 1_455
F3 H43 2.71(3) no 1_456
F3 H46 2.85(2) no 2_555
F4 H40 2.99(3) no 2_655
F4 H42 2.824(18) no 2_655
F4 H47 3.45(2) no 2_655
F5 H37 2.71(3) no 1_445
F5 H38 3.50(2) no 1_445
F5 H38 3.375(19) no 2_555
F5 H39 2.54(3) no 2_555
F5 H41 3.24(3) no 1_445
F5 H44 3.17(2) no 2_555
F7 H36 2.55(4) no 2_566
F7 H41 2.59(2) no 2_666
F7 H43 3.51(2) no 1_456
F7 H47 3.589(18) no 2_666
F9 H14 3.29(2) no 2_555
F9 H38 3.59(2) no 2_555
F9 H39 2.90(3) no 2_555
F9 H40 3.39(2) no 2_655
F9 H47 3.20(3) no 2_655
O6 H14 2.52(2) no .
O6 H40 2.70(3) no 2_655
O6 H42 2.40(3) no 2_655
O6 H43 2.927(18) no 1_556
O6 H46 3.54(3) no 2_655
O8 H39 3.311(17) no 2_555
O8 H44 2.53(2) no 2_555
O8 H45 2.69(3) no 2_555
O10 H36 3.23(3) no .
O10 H44 3.28(2) no 1_556
O10 H44 2.89(2) no 2_555
O10 H45 2.771(17) no 2_555
O10 H46 3.290(19) no 2_555
O10 H47 3.23(2) no 1_455
O11 H36 2.58(4) no .
O11 H37 2.54(3) no 2_666
O11 H41 2.60(3) no 2_666
O11 H44 3.40(2) no 1_556
N12 H35 3.28(3) no 2_665
N12 H39 3.27(3) no .
N12 H40 3.45(2) no .
N12 H43 3.14(3) no .
N13 H35 3.08(3) no .
N13 H43 3.44(3) no 1_556
N15 H36 3.11(4) no .
N15 H39 3.21(2) no .
N15 H41 3.53(3) no .
N34 H35 2.98(2) no 2_665
N34 H42 3.12(3) no .
C16 H35 3.02(4) no .
C16 H36 3.03(4) no .
C16 H37 3.15(3) no .
C16 H38 3.13(3) no .
C16 H39 3.37(3) no .
C16 H43 3.52(3) no 1_556
C17 H35 2.80(3) no 2_665
C17 H42 3.43(3) no 2_654
C17 H44 3.06(3) no .
C18 H40 3.33(2) no 2_655
C18 H42 3.24(3) no .
C18 H46 3.45(3) no 2_655
C18 H47 3.29(2) no .
C19 H36 3.03(3) no .
C19 H37 3.55(2) no 2_666
C19 H41 3.41(2) no 2_666
C19 H44 3.34(2) no 1_556
C20 H45 3.45(3) no 2_655
C20 H46 3.01(2) no 2_655
C21 H14 3.02(3) no .
C21 H37 3.26(3) no .
C21 H38 2.68(3) no .
C21 H38 3.00(3) no 2_665
C21 H40 3.29(3) no .
C21 H41 3.26(2) no .
C21 H45 2.615(18) no .
C21 H46 3.25(3) no .
C22 H35 3.25(3) no 2_665
C22 H37 3.58(3) no 2_665
C22 H39 3.53(2) no .
C22 H42 3.05(3) no .
C22 H43 3.08(3) no .
C22 H45 2.55(3) no .
C22 H46 3.16(3) no .
C23 H41 3.458(18) no 2_666
C23 H43 3.26(2) no 1_456
C24 H14 3.37(2) no .
C24 H40 3.43(3) no 2_655
C24 H42 3.16(3) no 2_655
C24 H44 3.53(3) no 2_555
C25 H39 3.29(3) no .
C25 H41 3.24(2) no .
C25 H42 3.30(2) no .
C25 H45 3.23(2) no .
C25 H45 3.37(3) no 2_655
C25 H46 2.587(16) no .
C25 H46 2.92(3) no 2_655
C26 H39 2.68(3) no .
C26 H40 2.67(2) no .
C26 H40 3.31(3) no 2_655
C26 H42 2.74(3) no .
C26 H44 2.76(2) no .
C27 H35 3.02(4) no 2_665
C27 H40 3.52(2) no .
C27 H43 3.26(3) no 2_654
C27 H44 3.09(3) no .
C27 H45 3.25(3) no .
C27 H46 2.74(3) no .
C28 H14 2.75(3) no .
C28 H38 2.99(3) no 2_665
C28 H47 3.27(3) no .
C29 H14 3.46(3) no .
C29 H37 2.58(4) no .
C29 H38 3.26(3) no .
C29 H39 3.28(2) no .
C29 H40 3.31(3) no .
C30 H14 2.81(2) no .
C30 H35 2.70(4) no .
C30 H38 2.92(3) no 2_665
C30 H39 2.667(18) no .
C30 H39 3.51(2) no 2_665
C30 H41 2.69(3) no .
C31 H39 3.17(3) no 2_555
C31 H40 3.43(3) no 2_655
C31 H42 3.52(2) no 2_655
C32 H14 3.01(3) no .
C32 H47 3.56(2) no 1_455
C33 H14 3.03(3) no .
C33 H37 2.71(4) no .
C33 H38 2.72(3) no .
H14 H37 3.48(4) no .
H14 H38 3.45(4) no .
H14 H39 3.09(3) no .
H14 H43 3.26(4) no 1_556
H35 H36 2.56(5) no .
H35 H37 2.70(6) no .
H35 H38 2.74(5) no .
H35 H42 3.43(5) no 2_665
H35 H43 3.13(4) no 2_665
H36 H47 3.39(3) no 1_455
H37 H38 3.19(4) no 2_665
H37 H39 3.54(3) no .
H37 H39 3.17(4) no 2_665
H37 H41 2.43(5) no .
H37 H44 3.47(3) no 2_665
H38 H38 2.23(4) no 2_665
H38 H39 2.54(3) no .
H38 H39 2.90(4) no 2_665
H38 H41 3.52(4) no .
H39 H44 3.31(3) no .
H39 H45 2.48(3) no .
H39 H46 3.54(4) no .
H40 H42 2.97(3) no .
H40 H45 3.48(3) no .
H40 H45 3.07(4) no 2_655
H40 H46 2.40(3) no .
H40 H46 3.05(4) no 2_655
H40 H47 2.40(2) no .
H41 H47 2.30(4) no .
H42 H43 2.60(4) no .
H42 H43 2.95(3) no 2_654
H42 H46 2.72(4) no .
H44 H44 3.44(2) no 2_554
H44 H45 2.48(3) no .
H44 H46 3.48(4) no .
H45 H47 3.24(3) no 2_655
H46 H47 3.21(3) no 2_655

loop_
_geom_torsion_atom_site_label_1
_geom_torsion_atom_site_label_2
_geom_torsion_atom_site_label_3
_geom_torsion_atom_site_label_4
_geom_torsion
_geom_torsion_publ_flag
_geom_torsion_site_symmetry_1
_geom_torsion_site_symmetry_3
_geom_torsion_site_symmetry_4
O8 Zn1 O10 C19 169.58(10) no . . .
O10 Zn1 O8 C24 178.90(9) no . . .
O8 Zn1 N13 C16 -43.41(14) no . . .
O8 Zn1 N13 C32 136.39(9) no . . .
N13 Zn1 O8 C24 58.98(11) no . . .
O8 Zn1 N34 C17 84.76(10) no . 1_556 1_556
O8 Zn1 N34 C22 -87.08(12) no . 1_556 1_556
N34 Zn1 O8 C24 -67.42(10) no 1_556 . .
O10 Zn1 N13 C16 -153.25(10) no . . .
O10 Zn1 N13 C32 26.55(11) no . . .
N13 Zn1 O10 C19 -67.61(11) no . . .
O10 Zn1 N34 C17 -173.00(9) no . 1_556 1_556
O10 Zn1 N34 C22 15.16(13) no . 1_556 1_556
N34 Zn1 O10 C19 60.73(11) no 1_556 . .
N13 Zn1 N34 C17 -44.29(12) no . 1_556 1_556
N13 Zn1 N34 C22 143.87(11) no . 1_556 1_556
N34 Zn1 N13 C16 79.28(12) no 1_556 . .
N34 Zn1 N13 C32 -100.92(11) no 1_556 . .
Zn1 O8 C24 O6 -10.5(2) no . . .
Zn1 O8 C24 C31 170.82(9) no . . .
Zn1 O10 C19 O11 6.0(3) no . . .
Zn1 O10 C19 C23 -172.02(9) no . . .
C22 N12 C26 C18 -108.49(17) no . . .
C26 N12 C22 N34 -176.63(12) no . . .
C22 N12 C27 C17 -0.10(15) no . . .
C27 N12 C22 N34 -0.05(16) no . . .
C26 N12 C27 C17 176.48(11) no . . .
C27 N12 C26 C18 75.5(2) no . . .
Zn1 N13 C16 N15 179.58(9) no . . .
Zn1 N13 C32 C33 -179.16(10) no . . .
C16 N13 C32 C33 0.7(2) no . . .
C32 N13 C16 N15 -0.25(19) no . . .
C16 N15 C30 C28 -3.7(3) no . . .
C30 N15 C16 N13 -178.24(15) no . . .
C16 N15 C33 C32 0.7(2) no . . .
C33 N15 C16 N13 -0.26(19) no . . .
C30 N15 C33 C32 178.83(14) no . . .
C33 N15 C30 C28 178.56(15) no . . .
Zn1 N34 C17 C27 -173.57(8) no 1_554 . .
Zn1 N34 C22 N12 173.25(9) no 1_554 . .
C17 N34 C22 N12 0.19(16) no . . .
C22 N34 C17 C27 -0.25(16) no . . .
N34 C17 C27 N12 0.22(17) no . . .
C21 C18 C25 C20 0.5(3) no . . .
C25 C18 C21 C28 -0.2(3) no . . .
C21 C18 C26 N12 83.1(2) no . . .
C26 C18 C21 C28 -179.27(16) no . . .
C25 C18 C26 N12 -96.0(2) no . . .
C26 C18 C25 C20 179.60(15) no . . .
O10 C19 C23 F2 71.98(19) no . . .
O10 C19 C23 F3 -46.7(2) no . . .
O10 C19 C23 F7 -169.13(16) no . . .
O11 C19 C23 F2 -106.2(2) no . . .
O11 C19 C23 F3 135.06(18) no . . .
O11 C19 C23 F7 12.6(3) no . . .
C25 C20 C29 C28 -0.4(3) no . . .
C29 C20 C25 C18 -0.2(3) no . . .
C18 C21 C28 C29 -0.4(3) no . . .
C18 C21 C28 C30 177.23(16) no . . .
O6 C24 C31 F4 30.2(2) no . . .
O6 C24 C31 F5 150.65(16) no . . .
O6 C24 C31 F9 -89.9(2) no . . .
O8 C24 C31 F4 -150.99(16) no . . .
O8 C24 C31 F5 -30.5(2) no . . .
O8 C24 C31 F9 88.9(2) no . . .
C21 C28 C29 C20 0.7(3) no . . .
C21 C28 C30 N15 80.5(2) no . . .
C29 C28 C30 N15 -101.9(2) no . . .
C30 C28 C29 C20 -176.96(18) no . . .
N13 C32 C33 N15 -0.8(2) no . . .
